data_4064590
loop_
_publ_author_name
'Boudier, Adrien'
'Breuil, Pierre-Alain R.'
'Magna, Lionel'
'Rangheard, Claudine'
'Ponthus, J\'er\'emie'
'Olivier-Bourbigou, H\'el\`ene'
'Braunstein, Pierre'

_publ_section_title
;
 Novel Catalytic System for Ethylene Oligomerization: An Iron(III) Complex
 with an Anionic N,N,N Ligand
;
_journal_issue 10
_journal_name_full Organometallics
_journal_page_first 2640
_journal_paper_doi 10.1021/om200197s
_journal_volume 30
_journal_year 2011
_chemical_formula_moiety '2(C23 H17 Cl2 Fe N4), C6 H4 Cl'
_chemical_formula_sum 'C52 H38 Cl5 Fe2 N8'
_chemical_formula_weight 1063.85
_space_group_IT_number 2
_symmetry_cell_setting triclinic
_symmetry_space_group_name_Hall '-P 1'
_symmetry_space_group_name_H-M 'P -1'
_atom_sites_solution_hydrogens geom
_atom_sites_solution_primary direct
_cell_angle_alpha 82.961(6)
_cell_angle_beta 82.588(6)
_cell_angle_gamma 83.508(6)
_cell_formula_units_Z 1
_cell_length_a 8.2054(6)
_cell_length_b 11.2363(9)
_cell_length_c 12.6470(10)
_cell_measurement_reflns_used 10933
_cell_measurement_temperature 110
_cell_measurement_theta_max 29.6524
_cell_measurement_theta_min 3.5622
_cell_volume 1141.96(15)
_computing_cell_refinement 'CrysAlis RED, (Oxford Diffraction, 2002)'
_computing_data_collection 'Gemini, (Oxford Diffraction, 2006)'
_computing_data_reduction 'CrysAlis RED, (Oxford Diffraction, 2002)'
_computing_molecular_graphics 'CAMERON (Watkin et al., 1996)'
_computing_publication_material 'CRYSTALS (Betteridge et al., 2003)'
_computing_structure_refinement 'CRYSTALS (Betteridge et al., 2003)'
_computing_structure_solution 'SIR97 (Altomare et al., 1999)'
_diffrn_ambient_temperature 110
_diffrn_detector_area_resol_mean 10.4685
_diffrn_measured_fraction_theta_full 0.996
_diffrn_measured_fraction_theta_max 0.882
_diffrn_measurement_device_type 'Xcalibur, Atlas, Gemini ultra'
_diffrn_radiation_monochromator graphite
_diffrn_radiation_source 'Enhance (Mo) X-ray Source'
_diffrn_radiation_type 'Mo K\a'
_diffrn_radiation_wavelength 0.7107
_diffrn_reflns_av_R_equivalents 0.054
_diffrn_reflns_limit_h_max 11
_diffrn_reflns_limit_h_min -11
_diffrn_reflns_limit_k_max 15
_diffrn_reflns_limit_k_min -15
_diffrn_reflns_limit_l_max 17
_diffrn_reflns_limit_l_min -17
_diffrn_reflns_number 21921
_diffrn_reflns_theta_full 26.745
_diffrn_reflns_theta_max 29.717
_diffrn_reflns_theta_min 3.569
_diffrn_standards_number 0
_exptl_absorpt_coefficient_mu 0.976
_exptl_absorpt_correction_T_max 0.930
_exptl_absorpt_correction_T_min 0.806
_exptl_absorpt_correction_type analytical
_exptl_absorpt_process_details
;
CrysAlisPro, Oxford Diffraction Ltd.,
Version 1.171.34.40 (release 27-08-2010 CrysAlis171 .NET)
(compiled Aug 27 2010,11:50:40)
Analytical numeric absorption correction using a multifaceted crystal
            model based on expressions derived by R.C. Clark & J.S. Reid.
(Clark, R. C. & Reid, J. S. (1995). Acta Cryst. A51, 887-897)
;
_exptl_crystal_colour black
_exptl_crystal_density_diffrn 1.547
_exptl_crystal_density_method 'not measured'
_exptl_crystal_description plate
_exptl_crystal_F_000 543
_exptl_crystal_size_max 0.290
_exptl_crystal_size_mid 0.197
_exptl_crystal_size_min 0.077
_refine_diff_density_max 0.92
_refine_diff_density_min -0.66
_refine_ls_extinction_method None
_refine_ls_goodness_of_fit_ref 0.9678
_refine_ls_matrix_type full
_refine_ls_number_parameters 307
_refine_ls_number_reflns 5729
_refine_ls_number_restraints 0
_refine_ls_R_factor_all 0.0633
_refine_ls_R_factor_gt 0.0461
_refine_ls_shift/su_max 0.0003677
_refine_ls_shift/su_mean 0.0000215
_refine_ls_structure_factor_coef Fsqd
_refine_ls_weighting_details
;
 Method, part 1, Chebychev polynomial, (Watkin, 1994, Prince, 1982) 
 [weight] = 1.0/[A~0~*T~0~(x)+A~1~*T~1~(x) ... +A~n-1~]*T~n-1~(x)] 
 where A~i~ are the Chebychev coefficients listed below and x= Fcalc/Fmax 
 Method = Robust Weighting (Prince, 1982) 
 W = [weight] * [1-(deltaF/6*sigmaF)^2^]^2^ 
 A~i~ are: 
 0.176E+04 0.278E+04 0.173E+04 703. 167. 
;
_refine_ls_weighting_scheme calc
_refine_ls_wR_factor_all 0.1257
_refine_ls_wR_factor_gt 0.0995
_refine_ls_wR_factor_ref 0.1257
_reflns_limit_h_max 11
_reflns_limit_h_min -11
_reflns_limit_k_max 15
_reflns_limit_k_min -15
_reflns_limit_l_max 17
_reflns_limit_l_min 0
_reflns_number_gt 4538
_reflns_number_total 5729
_reflns_threshold_expression I>2.0\s(I)
_cod_data_source_file om200197s_si_002.cif
_cod_data_source_block global
_cod_depositor_comments
;
The following automatic conversions were performed:

'_symmetry_cell_setting' value 'Triclinic' changed to 'triclinic'
according to /home/saulius/struct/CIF-dictionaries/cif_core.dic
dictionary named 'cif_core.dic' version 2.4.1 from 2010-06-29.

Automatic conversion script
Id: cif_fix_values 1715 2011-07-08 13:25:40Z adriana 
;
_cod_original_cell_volume 1141.96(16)
_cod_original_sg_symbol_H-M 'P -1 '
_cod_database_code 4064590

loop_
_symmetry_equiv_pos_as_xyz
x,y,z
-x,-y,-z

loop_
_atom_site_label
_atom_site_type_symbol
_atom_site_fract_x
_atom_site_fract_y
_atom_site_fract_z
_atom_site_U_iso_or_equiv
_atom_site_occupancy
_atom_site_adp_type
_atom_site_refinement_flags_posn
C1 C 0.4738(4) 0.3032(3) 0.1158(2) 0.0257 1.0000 Uani .
C2 C 0.3576(4) 0.3204(3) 0.0428(3) 0.0281 1.0000 Uani .
C3 C 0.2674(4) 0.4311(3) 0.0262(2) 0.0267 1.0000 Uani .
C4 C 0.2959(3) 0.5259(3) 0.0832(2) 0.0224 1.0000 Uani .
C5 C 0.4187(3) 0.5011(3) 0.1527(2) 0.0224 1.0000 Uani .
C6 C 0.4588(3) 0.5913(3) 0.2114(2) 0.0208 1.0000 Uani .
C7 C 0.3654(3) 0.7040(2) 0.2077(2) 0.0215 1.0000 Uani .
C8 C 0.2419(4) 0.7282(3) 0.1372(2) 0.0252 1.0000 Uani .
C9 C 0.2088(4) 0.6440(3) 0.0751(2) 0.0255 1.0000 Uani .
C10 C 0.3943(4) 0.7828(2) 0.2857(2) 0.0221 1.0000 Uani .
C11 C 0.5213(3) 0.7528(2) 0.3451(2) 0.0225 1.0000 Uani .
C12 C 0.6494(4) 0.6480(3) 0.3235(2) 0.0222 1.0000 Uani .
C13 C 0.7976(4) 0.6968(3) 0.2492(3) 0.0260 1.0000 Uani .
C14 C 0.7137(3) 0.5807(3) 0.4247(2) 0.0218 1.0000 Uani .
C15 C 0.7529(4) 0.6386(3) 0.5077(2) 0.0256 1.0000 Uani .
C16 C 0.8174(4) 0.5696(3) 0.5946(3) 0.0279 1.0000 Uani .
C17 C 0.8421(4) 0.4453(3) 0.5955(2) 0.0268 1.0000 Uani .
C18 C 0.8006(4) 0.3937(3) 0.5103(3) 0.0261 1.0000 Uani .
C19 C 0.2774(4) 0.8908(3) 0.3076(2) 0.0236 1.0000 Uani .
C20 C 0.3360(4) 1.0025(3) 0.3069(3) 0.0287 1.0000 Uani .
C21 C 0.2241(4) 1.1004(3) 0.3303(3) 0.0333 1.0000 Uani .
C22 C 0.0588(4) 1.0839(3) 0.3542(3) 0.0348 1.0000 Uani .
C23 C 0.0116(4) 0.9700(3) 0.3527(3) 0.0326 1.0000 Uani .
C24 C 0.8343(6) 0.9878(4) 0.0252(4) 0.0498 1.0000 Uani .
C25 C 0.9107(6) 1.0553(4) 0.0853(3) 0.0499 1.0000 Uani .
C26 C 1.0767(6) 1.0668(4) 0.0601(3) 0.0480 1.0000 Uani .
N1 N 0.5053(3) 0.3908(2) 0.1697(2) 0.0233 1.0000 Uani .
N2 N 0.5835(3) 0.5568(2) 0.2724(2) 0.0219 1.0000 Uani .
N3 N 0.7374(3) 0.4601(2) 0.4265(2) 0.0229 1.0000 Uani .
N4 N 0.1166(3) 0.8738(2) 0.3292(2) 0.0282 1.0000 Uani .
Fe1 Fe 0.67572(5) 0.38876(4) 0.28750(3) 0.0219 1.0000 Uani .
Cl2 Cl 0.92688(9) 0.36523(7) 0.19497(6) 0.0274 1.0000 Uani .
Cl1 Cl 0.61626(9) 0.20604(7) 0.36948(7) 0.0300 1.0000 Uani .
H181 H 0.8156 0.3105 0.5101 0.0307 1.0000 Uiso R
H171 H 0.8860 0.3969 0.6522 0.0317 1.0000 Uiso R
H161 H 0.8453 0.6069 0.6503 0.0327 1.0000 Uiso R
H151 H 0.7359 0.7229 0.5053 0.0310 1.0000 Uiso R
H111 H 0.5327 0.7986 0.3999 0.0266 1.0000 Uiso R
H201 H 0.4486 1.0112 0.2916 0.0341 1.0000 Uiso R
H211 H 0.2601 1.1759 0.3304 0.0398 1.0000 Uiso R
H221 H -0.0183 1.1478 0.3701 0.0422 1.0000 Uiso R
H231 H -0.0996 0.9587 0.3688 0.0389 1.0000 Uiso R
H81 H 0.1819 0.8042 0.1337 0.0299 1.0000 Uiso R
H91 H 0.1297 0.6634 0.0282 0.0307 1.0000 Uiso R
H31 H 0.1899 0.4430 -0.0219 0.0319 1.0000 Uiso R
H21 H 0.3416 0.2578 0.0049 0.0334 1.0000 Uiso R
H11 H 0.5313 0.2273 0.1276 0.0307 1.0000 Uiso R
H132 H 0.7586 0.7366 0.1840 0.0383 1.0000 Uiso R
H131 H 0.8450 0.7539 0.2835 0.0388 1.0000 Uiso R
H133 H 0.8787 0.6303 0.2324 0.0386 1.0000 Uiso R
Cl3 Cl 0.6313(3) 0.98150(18) 0.05356(19) 0.0516 0.5000 Uani .
H261 H 1.1296 1.1118 0.1003 0.0577 1.0000 Uiso R
H251 H 0.8492 1.0920 0.1421 0.0600 1.0000 Uiso R

loop_
_atom_site_aniso_label
_atom_site_aniso_U_11
_atom_site_aniso_U_22
_atom_site_aniso_U_33
_atom_site_aniso_U_23
_atom_site_aniso_U_13
_atom_site_aniso_U_12
C1 0.0279(14) 0.0202(13) 0.0289(15) -0.0062(11) -0.0005(12) -0.0015(11)
C2 0.0310(15) 0.0280(15) 0.0275(15) -0.0097(12) -0.0023(12) -0.0061(12)
C3 0.0235(13) 0.0326(15) 0.0257(14) -0.0087(12) -0.0034(11) -0.0031(12)
C4 0.0199(12) 0.0249(13) 0.0220(13) -0.0058(11) 0.0001(10) -0.0006(10)
C5 0.0187(12) 0.0234(13) 0.0239(13) -0.0041(11) 0.0004(10) 0.0018(10)
C6 0.0185(12) 0.0208(12) 0.0224(13) -0.0034(10) -0.0028(10) 0.0022(10)
C7 0.0202(12) 0.0191(12) 0.0242(13) -0.0033(10) -0.0030(10) 0.0032(10)
C8 0.0242(13) 0.0237(13) 0.0257(14) -0.0016(11) -0.0028(11) 0.0052(11)
C9 0.0218(13) 0.0280(14) 0.0268(14) -0.0060(11) -0.0054(11) 0.0032(11)
C10 0.0222(13) 0.0172(12) 0.0266(14) -0.0048(10) -0.0036(11) 0.0029(10)
C11 0.0230(13) 0.0186(12) 0.0271(14) -0.0081(10) -0.0074(11) 0.0036(10)
C12 0.0226(13) 0.0188(12) 0.0254(14) -0.0060(10) -0.0065(11) 0.0053(10)
C13 0.0251(14) 0.0240(14) 0.0298(15) -0.0061(11) -0.0055(11) -0.0007(11)
C14 0.0169(12) 0.0213(13) 0.0267(14) -0.0050(11) -0.0029(10) 0.0036(10)
C15 0.0234(13) 0.0249(14) 0.0292(15) -0.0090(11) -0.0046(11) 0.0029(11)
C16 0.0249(14) 0.0315(15) 0.0279(15) -0.0076(12) -0.0046(11) 0.0004(12)
C17 0.0201(13) 0.0324(15) 0.0266(14) -0.0008(12) -0.0050(11) 0.0027(11)
C18 0.0210(13) 0.0250(14) 0.0308(15) -0.0019(12) -0.0023(11) 0.0030(11)
C19 0.0249(13) 0.0197(13) 0.0257(14) -0.0046(11) -0.0064(11) 0.0054(10)
C20 0.0288(15) 0.0232(14) 0.0354(16) -0.0102(12) -0.0060(12) 0.0024(12)
C21 0.0388(17) 0.0217(14) 0.0415(18) -0.0113(13) -0.0112(14) 0.0042(13)
C22 0.0363(17) 0.0287(16) 0.0385(18) -0.0121(14) -0.0088(14) 0.0149(13)
C23 0.0282(15) 0.0307(16) 0.0375(17) -0.0090(13) -0.0045(13) 0.0098(13)
C24 0.065(3) 0.0343(19) 0.050(2) 0.0008(17) -0.018(2) 0.0005(18)
C25 0.072(3) 0.037(2) 0.041(2) -0.0043(17) -0.015(2) 0.0018(19)
C26 0.068(3) 0.0365(19) 0.043(2) -0.0075(16) -0.022(2) -0.0012(18)
N1 0.0221(11) 0.0210(11) 0.0271(12) -0.0068(9) -0.0021(9) 0.0000(9)
N2 0.0204(11) 0.0188(11) 0.0271(12) -0.0078(9) -0.0067(9) 0.0055(9)
N3 0.0206(11) 0.0210(11) 0.0262(12) -0.0043(9) -0.0025(9) 0.0031(9)
N4 0.0259(12) 0.0237(12) 0.0341(14) -0.0053(10) -0.0043(10) 0.0045(10)
Fe1 0.0203(2) 0.01776(19) 0.0277(2) -0.00611(15) -0.00473(16) 0.00363(14)
Cl2 0.0220(3) 0.0297(4) 0.0302(4) -0.0076(3) -0.0030(3) 0.0041(3)
Cl1 0.0301(4) 0.0225(3) 0.0373(4) -0.0031(3) -0.0052(3) -0.0004(3)
Cl3 0.0621(13) 0.0319(9) 0.0602(12) -0.0152(8) 0.0002(10) 0.0005(8)

loop_
_atom_type_symbol
_atom_type_scat_dispersion_real
_atom_type_scat_dispersion_imag
_atom_type_scat_Cromer_Mann_a1
_atom_type_scat_Cromer_Mann_b1
_atom_type_scat_Cromer_Mann_a2
_atom_type_scat_Cromer_Mann_b2
_atom_type_scat_Cromer_Mann_a3
_atom_type_scat_Cromer_Mann_b3
_atom_type_scat_Cromer_Mann_a4
_atom_type_scat_Cromer_Mann_b4
_atom_type_scat_Cromer_Mann_c
_atom_type_scat_source
C 0.0033 0.0016 2.3100 20.8439 1.0200 10.2075 1.5886 0.5687 0.8650 51.6512 0.2156 'International Tables Vol C 4.2.6.8 and 6.1.1.4'
H 0.0000 0.0000 0.4930 10.5109 0.3229 26.1257 0.1402 3.1424 0.0408 57.7998 0.0030 'International Tables Vol C 4.2.6.8 and 6.1.1.4'
N 0.0061 0.0033 12.2126 0.0057 3.1322 9.8933 2.0125 28.9975 1.1663 0.5826 -11.5290 'International Tables Vol C 4.2.6.8 and 6.1.1.4'
Cl 0.1484 0.1585 11.4604 0.0104 7.1964 1.1662 6.2556 18.5194 1.6455 47.7784 -9.5574 'International Tables Vol C 4.2.6.8 and 6.1.1.4'
Fe 0.3463 0.8444 11.7695 4.7611 7.3573 0.3072 3.5222 15.3535 2.3045 76.8805 1.0369 'International Tables Vol C 4.2.6.8 and 6.1.1.4'

loop_
_geom_angle_atom_site_label_1
_geom_angle_site_symmetry_1
_geom_angle_atom_site_label_2
_geom_angle_atom_site_label_3
_geom_angle
_geom_angle_publ_flag
C2 . C1 N1 122.5(3) yes
C2 . C1 H11 118.7 no
N1 . C1 H11 118.8 no
C1 . C2 C3 119.9(3) yes
C1 . C2 H21 120.1 no
C3 . C2 H21 120.1 no
C2 . C3 C4 119.2(3) yes
C2 . C3 H31 120.3 no
C4 . C3 H31 120.5 no
C3 . C4 C5 116.9(3) yes
C3 . C4 C9 124.9(3) yes
C5 . C4 C9 118.3(3) yes
C4 . C5 C6 121.0(3) yes
C4 . C5 N1 123.4(3) yes
C6 . C5 N1 115.6(3) yes
C5 . C6 C7 119.8(3) yes
C5 . C6 N2 115.0(2) yes
C7 . C6 N2 125.0(3) yes
C6 . C7 C8 118.5(3) yes
C6 . C7 C10 116.0(2) yes
C8 . C7 C10 125.2(2) yes
C7 . C8 C9 122.0(3) yes
C7 . C8 H81 118.1 no
C9 . C8 H81 119.9 no
C4 . C9 C8 120.1(3) yes
C4 . C9 H91 120.0 no
C8 . C9 H91 119.9 no
C7 . C10 C11 119.8(2) yes
C7 . C10 C19 120.9(2) yes
C11 . C10 C19 119.0(3) yes
C10 . C11 C12 121.8(3) yes
C10 . C11 H111 119.7 no
C12 . C11 H111 118.5 no
C11 . C12 C13 108.4(2) yes
C11 . C12 C14 113.7(2) yes
C13 . C12 C14 108.2(2) yes
C11 . C12 N2 111.8(2) yes
C13 . C12 N2 109.3(2) yes
C14 . C12 N2 105.2(2) yes
C12 . C13 H132 108.6 no
C12 . C13 H131 109.9 no
H132 . C13 H131 108.9 no
C12 . C13 H133 109.4 no
H132 . C13 H133 109.4 no
H131 . C13 H133 110.7 no
C12 . C14 C15 123.2(3) yes
C12 . C14 N3 115.3(2) yes
C15 . C14 N3 121.4(3) yes
C14 . C15 C16 119.0(3) yes
C14 . C15 H151 120.5 no
C16 . C15 H151 120.5 no
C15 . C16 C17 119.2(3) yes
C15 . C16 H161 120.0 no
C17 . C16 H161 120.8 no
C16 . C17 C18 118.8(3) yes
C16 . C17 H171 121.2 no
C18 . C17 H171 120.0 no
C17 . C18 N3 122.1(3) yes
C17 . C18 H181 119.8 no
N3 . C18 H181 118.0 no
C10 . C19 C20 120.4(3) yes
C10 . C19 N4 116.8(3) yes
C20 . C19 N4 122.8(3) yes
C19 . C20 C21 118.8(3) yes
C19 . C20 H201 120.6 no
C21 . C20 H201 120.5 no
C20 . C21 C22 119.0(3) yes
C20 . C21 H211 120.5 no
C22 . C21 H211 120.6 no
C21 . C22 C23 118.3(3) yes
C21 . C22 H221 120.7 no
C23 . C22 H221 121.1 no
C22 . C23 N4 124.2(3) yes
C22 . C23 H231 118.4 no
N4 . C23 H231 117.5 no
C26 2_775 C24 C25 120.7(5) yes
C26 2_775 C24 Cl3 121.3(4) yes
C25 . C24 Cl3 117.9(4) yes
C24 . C25 C26 119.1(4) yes
C24 . C25 H251 119.7 no
C26 . C25 H251 121.2 no
C24 2_775 C26 C25 120.3(4) yes
C24 2_775 C26 H261 119.9 no
C25 . C26 H261 119.8 no
C5 . N1 C1 118.1(3) yes
C5 . N1 Fe1 111.71(19) yes
C1 . N1 Fe1 130.2(2) yes
C12 . N2 C6 118.9(2) yes
C12 . N2 Fe1 121.26(18) yes
C6 . N2 Fe1 119.83(19) yes
C18 . N3 C14 119.5(3) yes
C18 . N3 Fe1 125.0(2) yes
C14 . N3 Fe1 115.55(19) yes
C19 . N4 C23 116.9(3) yes
N1 . Fe1 N3 148.56(9) yes
N1 . Fe1 N2 77.42(10) yes
N3 . Fe1 N2 75.70(10) yes
N1 . Fe1 Cl2 104.75(7) yes
N3 . Fe1 Cl2 99.95(7) yes
N2 . Fe1 Cl2 111.12(8) yes
N1 . Fe1 Cl1 93.55(7) yes
N3 . Fe1 Cl1 97.25(7) yes
N2 . Fe1 Cl1 141.27(8) yes
Cl2 . Fe1 Cl1 107.60(3) yes

loop_
_geom_bond_atom_site_label_1
_geom_bond_atom_site_label_2
_geom_bond_site_symmetry_2
_geom_bond_distance
_geom_bond_publ_flag
C1 C2 . 1.393(4) yes
C1 N1 . 1.329(4) yes
C1 H11 . 0.932 no
C2 C3 . 1.381(4) yes
C2 H21 . 0.929 no
C3 C4 . 1.413(4) yes
C3 H31 . 0.924 no
C4 C5 . 1.404(4) yes
C4 C9 . 1.433(4) yes
C5 C6 . 1.418(4) yes
C5 N1 . 1.364(4) yes
C6 C7 . 1.404(4) yes
C6 N2 . 1.354(3) yes
C7 C8 . 1.417(4) yes
C7 C10 . 1.461(4) yes
C8 C9 . 1.372(4) yes
C8 H81 . 0.935 no
C9 H91 . 0.926 no
C10 C11 . 1.350(4) yes
C10 C19 . 1.490(4) yes
C11 C12 . 1.514(4) yes
C11 H111 . 0.932 no
C12 C13 . 1.547(4) yes
C12 C14 . 1.528(4) yes
C12 N2 . 1.462(4) yes
C13 H132 . 0.963 no
C13 H131 . 0.960 no
C13 H133 . 0.967 no
C14 C15 . 1.390(4) yes
C14 N3 . 1.345(4) yes
C15 C16 . 1.391(4) yes
C15 H151 . 0.939 no
C16 C17 . 1.388(4) yes
C16 H161 . 0.927 no
C17 C18 . 1.381(4) yes
C17 H171 . 0.930 no
C18 N3 . 1.345(4) yes
C18 H181 . 0.930 no
C19 C20 . 1.392(4) yes
C19 N4 . 1.343(4) yes
C20 C21 . 1.386(4) yes
C20 H201 . 0.933 no
C21 C22 . 1.379(5) yes
C21 H211 . 0.929 no
C22 C23 . 1.382(5) yes
C22 H221 . 0.925 no
C23 N4 . 1.342(4) yes
C23 H231 . 0.929 no
C24 C26 2_775 1.389(6) yes
C24 C25 . 1.385(6) yes
C24 Cl3 . 1.666(5) yes
C25 C26 . 1.375(7) yes
C25 H251 . 0.934 no
C26 H261 . 0.934 no
N1 Fe1 . 2.167(3) yes
N2 Fe1 . 1.950(2) yes
N3 Fe1 . 2.158(3) yes
Fe1 Cl2 . 2.2399(8) yes
Fe1 Cl1 . 2.2588(9) yes
